data_4062159
loop_
_publ_author_name
'Wehmschulte, Rudolf J.'
'Steele, Jared M.'
'Khan, Masood A.'

_publ_section_title
;
 Diterphenylgallium Alkyls and Hydride: Synthesis, Characterization,
 and Reactivity
;
_journal_issue 23
_journal_name_full Organometallics
_journal_page_first 4678
_journal_page_last 4684
_journal_paper_doi 10.1021/om030318a
_journal_volume 22
_journal_year 2003
_chemical_formula_sum 'C55 H66 Ga'
_chemical_formula_weight 796.80
_chemical_name_common '(2,6-Mes2C6H3)2Gat-Bu 0.5 C6H14'
_space_group_IT_number 2
_symmetry_cell_setting triclinic
_symmetry_space_group_name_Hall '-P 1'
_symmetry_space_group_name_H-M 'P -1'
_cell_angle_alpha 95.977(18)
_cell_angle_beta 104.66(2)
_cell_angle_gamma 114.229(9)
_cell_formula_units_Z 2
_cell_length_a 11.755(4)
_cell_length_b 12.046(4)
_cell_length_c 18.668(6)
_cell_measurement_temperature 173(2)
_cell_volume 2266.5(12)
_diffrn_ambient_temperature 173(2)
_exptl_crystal_density_diffrn 1.168
_cod_depositor_comments
;
The following automatic conversions were performed:
'_symmetry_cell_setting' value 'Triclinic' changed to 'triclinic'
according to '/home/saulius/struct/CIF-dictionaries/cif_core.dic'
dictionary named 'cif_core.dic' version 2.4.1 from 2010-06-29.

Automatic conversion script
Id: cif_fix_enum 1527 2010-12-29 10:47:43Z saulius 
;
_cod_database_code 4062159

loop_
_symmetry_equiv_pos_as_xyz
'x, y, z'
'-x, -y, -z'

loop_
_atom_site_label
_atom_site_type_symbol
_atom_site_fract_x
_atom_site_fract_y
_atom_site_fract_z
_atom_site_U_iso_or_equiv
_atom_site_adp_type
_atom_site_occupancy
_atom_site_symmetry_multiplicity
_atom_site_calc_flag
_atom_site_refinement_flags
_atom_site_disorder_assembly
_atom_site_disorder_group
Ga1 Ga 0.63977(4) 0.90324(4) -0.19549(2) 0.01596(11) Uani 1 1 d . . .
C1 C 0.3983(5) 1.2989(4) -0.3504(3) 0.0404(11) Uani 1 1 d . . .
H1A H 0.4839 1.3688 -0.3443 0.061 Uiso 1 1 calc R . .
H1B H 0.3662 1.3173 -0.3093 0.061 Uiso 1 1 calc R . .
H1C H 0.3350 1.2872 -0.3997 0.061 Uiso 1 1 calc R . .
C2 C 0.4135(4) 1.1813(4) -0.3474(2) 0.0290(9) Uani 1 1 d . . .
C3 C 0.4968(4) 1.1567(4) -0.3798(2) 0.0272(9) Uani 1 1 d . . .
H3A H 0.5431 1.2146 -0.4055 0.033 Uiso 1 1 calc R . .
C4 C 0.5150(4) 1.0503(3) -0.3760(2) 0.0218(8) Uani 1 1 d . . .
C5 C 0.6125(4) 1.0336(4) -0.4091(2) 0.0299(9) Uani 1 1 d . . .
H5A H 0.5679 0.9542 -0.4475 0.045 Uiso 1 1 calc R . .
H5B H 0.6837 1.0329 -0.3685 0.045 Uiso 1 1 calc R . .
H5C H 0.6496 1.1029 -0.4329 0.045 Uiso 1 1 calc R . .
C6 C 0.4427(3) 0.9613(3) -0.34110(19) 0.0192(7) Uani 1 1 d . . .
C7 C 0.3555(4) 0.9842(4) -0.3092(2) 0.0241(8) Uani 1 1 d . . .
C8 C 0.2644(4) 0.8869(4) -0.2782(3) 0.0364(10) Uani 1 1 d . . .
H8A H 0.2162 0.9220 -0.2555 0.055 Uiso 1 1 calc R . .
H8B H 0.3163 0.8620 -0.2393 0.055 Uiso 1 1 calc R . .
H8C H 0.2014 0.8134 -0.3198 0.055 Uiso 1 1 calc R . .
C9 C 0.3449(4) 1.0943(4) -0.3117(2) 0.0302(9) Uani 1 1 d . . .
H9A H 0.2887 1.1105 -0.2882 0.036 Uiso 1 1 calc R . .
C10 C 0.4354(3) 0.8328(3) -0.3490(2) 0.0192(7) Uani 1 1 d . . .
C11 C 0.4868(3) 0.7867(3) -0.28903(19) 0.0166(7) Uani 1 1 d . . .
C12 C 0.4374(3) 0.6558(3) -0.3002(2) 0.0182(7) Uani 1 1 d . . .
C13 C 0.3610(4) 0.5787(3) -0.3733(2) 0.0238(8) Uani 1 1 d . . .
H13A H 0.3355 0.4915 -0.3816 0.029 Uiso 1 1 calc R . .
C14 C 0.3221(4) 0.6266(4) -0.4331(2) 0.0278(9) Uani 1 1 d . . .
H14A H 0.2742 0.5741 -0.4829 0.033 Uiso 1 1 calc R . .
C15 C 0.3536(4) 0.7523(3) -0.4199(2) 0.0227(8) Uani 1 1 d . . .
H15A H 0.3190 0.7843 -0.4597 0.027 Uiso 1 1 calc R . .
C16 C 0.4406(4) 0.5865(3) -0.2375(2) 0.0186(7) Uani 1 1 d . . .
C17 C 0.5525(4) 0.5853(3) -0.1907(2) 0.0203(7) Uani 1 1 d . . .
C18 C 0.6868(4) 0.6633(4) -0.1943(2) 0.0308(9) Uani 1 1 d . . .
H18A H 0.7440 0.6244 -0.1767 0.046 Uiso 1 1 calc R . .
H18B H 0.7240 0.7473 -0.1616 0.046 Uiso 1 1 calc R . .
H18C H 0.6804 0.6695 -0.2470 0.046 Uiso 1 1 calc R . .
C19 C 0.5416(4) 0.5094(4) -0.1382(2) 0.0271(9) Uani 1 1 d . . .
H19A H 0.6192 0.5098 -0.1066 0.032 Uiso 1 1 calc R . .
C20 C 0.4219(4) 0.4343(4) -0.1311(2) 0.0321(9) Uani 1 1 d . . .
C21 C 0.4109(6) 0.3470(5) -0.0775(3) 0.0547(14) Uani 1 1 d . . .
H21A H 0.3377 0.3371 -0.0585 0.082 Uiso 1 1 calc R . .
H21B H 0.4933 0.3822 -0.0346 0.082 Uiso 1 1 calc R . .
H21C H 0.3945 0.2651 -0.1049 0.082 Uiso 1 1 calc R . .
C22 C 0.3116(4) 0.4409(4) -0.1757(2) 0.0292(9) Uani 1 1 d . . .
H22A H 0.2283 0.3923 -0.1704 0.035 Uiso 1 1 calc R . .
C23 C 0.3188(4) 0.5155(3) -0.2274(2) 0.0224(8) Uani 1 1 d . . .
C24 C 0.1938(4) 0.5215(4) -0.2695(2) 0.0306(9) Uani 1 1 d . . .
H24A H 0.2142 0.6085 -0.2711 0.046 Uiso 1 1 calc R . .
H24B H 0.1289 0.4900 -0.2432 0.046 Uiso 1 1 calc R . .
H24C H 0.1576 0.4699 -0.3216 0.046 Uiso 1 1 calc R . .
C25 C 0.8767(5) 1.4393(4) 0.0767(2) 0.0387(11) Uani 1 1 d . . .
H25A H 0.8889 1.5217 0.0682 0.058 Uiso 1 1 calc R . .
H25B H 0.9509 1.4493 0.1198 0.058 Uiso 1 1 calc R . .
H25C H 0.7943 1.3979 0.0880 0.058 Uiso 1 1 calc R . .
C26 C 0.8704(4) 1.3603(3) 0.0061(2) 0.0272(9) Uani 1 1 d . . .
C27 C 0.9441(4) 1.2958(4) 0.0103(2) 0.0280(9) Uani 1 1 d . . .
H27A H 1.0001 1.3016 0.0587 0.034 Uiso 1 1 calc R . .
C28 C 0.9390(4) 1.2222(4) -0.0544(2) 0.0246(8) Uani 1 1 d . . .
C29 C 1.0298(4) 1.1612(4) -0.0454(2) 0.0368(10) Uani 1 1 d . . .
H29A H 1.0756 1.1779 -0.0831 0.055 Uiso 1 1 calc R . .
H29B H 0.9779 1.0706 -0.0532 0.055 Uiso 1 1 calc R . .
H29C H 1.0946 1.1956 0.0060 0.055 Uiso 1 1 calc R . .
C30 C 0.8539(4) 1.2096(3) -0.1254(2) 0.0212(8) Uani 1 1 d . . .
C31 C 0.7826(4) 1.2789(3) -0.1313(2) 0.0250(8) Uani 1 1 d . . .
C32 C 0.6940(4) 1.2737(4) -0.2059(2) 0.0355(10) Uani 1 1 d . . .
H32A H 0.7393 1.2809 -0.2439 0.053 Uiso 1 1 calc R . .
H32B H 0.6711 1.3429 -0.2003 0.053 Uiso 1 1 calc R . .
H32C H 0.6134 1.1938 -0.2226 0.053 Uiso 1 1 calc R . .
C33 C 0.7913(4) 1.3519(4) -0.0648(2) 0.0275(9) Uani 1 1 d . . .
H33A H 0.7409 1.3970 -0.0687 0.033 Uiso 1 1 calc R . .
C34 C 0.8607(3) 1.1402(3) -0.1955(2) 0.0202(7) Uani 1 1 d . . .
C35 C 0.9431(4) 1.2198(4) -0.2298(2) 0.0280(9) Uani 1 1 d . . .
H35A H 0.9754 1.3077 -0.2138 0.034 Uiso 1 1 calc R . .
C36 C 0.9786(4) 1.1728(4) -0.2866(2) 0.0333(10) Uani 1 1 d . . .
H36A H 1.0282 1.2264 -0.3129 0.040 Uiso 1 1 calc R . .
C37 C 0.9400(4) 1.0464(4) -0.3039(2) 0.0285(9) Uani 1 1 d . . .
H37A H 0.9717 1.0144 -0.3389 0.034 Uiso 1 1 calc R . .
C38 C 0.8564(3) 0.9636(3) -0.2721(2) 0.0209(8) Uani 1 1 d . . .
C39 C 0.8060(3) 1.0085(3) -0.21953(19) 0.0184(7) Uani 1 1 d . . .
C40 C 0.8444(3) 0.8341(3) -0.2901(2) 0.0204(8) Uani 1 1 d . . .
C41 C 0.9370(4) 0.8080(4) -0.2396(2) 0.0246(8) Uani 1 1 d . . .
C42 C 1.0333(4) 0.8996(4) -0.1665(2) 0.0331(9) Uani 1 1 d . . .
H42A H 1.0813 0.9811 -0.1769 0.050 Uiso 1 1 calc R . .
H42B H 1.0959 0.8692 -0.1429 0.050 Uiso 1 1 calc R . .
H42C H 0.9857 0.9085 -0.1319 0.050 Uiso 1 1 calc R . .
C43 C 0.9393(4) 0.6943(4) -0.2575(2) 0.0255(8) Uani 1 1 d . . .
H43A H 1.0020 0.6777 -0.2231 0.031 Uiso 1 1 calc R . .
C44 C 0.8533(4) 0.6041(4) -0.3240(2) 0.0274(9) Uani 1 1 d . . .
C45 C 0.8558(5) 0.4808(4) -0.3425(3) 0.0405(11) Uani 1 1 d . . .
H45A H 0.8942 0.4616 -0.2953 0.061 Uiso 1 1 calc R . .
H45B H 0.9091 0.4858 -0.3759 0.061 Uiso 1 1 calc R . .
H45C H 0.7655 0.4146 -0.3684 0.061 Uiso 1 1 calc R . .
C46 C 0.7654(4) 0.6322(4) -0.3732(2) 0.0257(8) Uani 1 1 d . . .
H46A H 0.7050 0.5711 -0.4187 0.031 Uiso 1 1 calc R . .
C47 C 0.7611(4) 0.7463(4) -0.3592(2) 0.0224(8) Uani 1 1 d . . .
C48 C 0.6684(4) 0.7723(4) -0.4181(2) 0.0287(9) Uani 1 1 d . . .
H48A H 0.6198 0.7007 -0.4624 0.043 Uiso 1 1 calc R . .
H48B H 0.7187 0.8474 -0.4340 0.043 Uiso 1 1 calc R . .
H48C H 0.6060 0.7859 -0.3966 0.043 Uiso 1 1 calc R . .
C49 C 0.5976(4) 0.9161(4) -0.0977(2) 0.0232(8) Uani 1 1 d . . .
C50 C 0.5654(5) 1.0271(4) -0.0920(3) 0.0375(11) Uani 1 1 d . . .
H50A H 0.5200 1.0241 -0.0543 0.056 Uiso 1 1 calc R . .
H50B H 0.5082 1.0225 -0.1418 0.056 Uiso 1 1 calc R . .
H50C H 0.6473 1.1056 -0.0762 0.056 Uiso 1 1 calc R . .
C51 C 0.7089(4) 0.9366(5) -0.0263(2) 0.0429(12) Uani 1 1 d . . .
H51A H 0.6824 0.9464 0.0187 0.064 Uiso 1 1 calc R . .
H51B H 0.7884 1.0122 -0.0221 0.064 Uiso 1 1 calc R . .
H51C H 0.7272 0.8642 -0.0297 0.064 Uiso 1 1 calc R . .
C52 C 0.4752(4) 0.7987(4) -0.1013(2) 0.0280(9) Uani 1 1 d . . .
H52A H 0.4482 0.8124 -0.0570 0.042 Uiso 1 1 calc R . .
H52B H 0.4956 0.7275 -0.1012 0.042 Uiso 1 1 calc R . .
H52C H 0.4033 0.7808 -0.1481 0.042 Uiso 1 1 calc R . .
C53 C 0.9891(7) 0.7292(7) -0.5065(4) 0.095(2) Uani 1 1 d . . .
H53A H 1.0558 0.6989 -0.4948 0.143 Uiso 1 1 calc R . .
H53B H 0.9350 0.6944 -0.5604 0.143 Uiso 1 1 calc R . .
H53C H 0.9327 0.7027 -0.4746 0.143 Uiso 1 1 calc R . .
C54 C 1.0564(7) 0.8702(8) -0.4908(4) 0.101(3) Uani 1 1 d . . .
H54A H 1.1091 0.9038 -0.4360 0.121 Uiso 1 1 calc R . .
H54B H 1.1186 0.8955 -0.5200 0.121 Uiso 1 1 calc R . .
C55 C 0.9674(6) 0.9295(6) -0.5098(3) 0.072(2) Uani 1 1 d . . .
H55A H 0.9017 0.8998 -0.4830 0.086 Uiso 1 1 calc R . .
H55B H 0.9187 0.8996 -0.5652 0.086 Uiso 1 1 calc R . .

loop_
_atom_site_aniso_label
_atom_site_aniso_U_11
_atom_site_aniso_U_22
_atom_site_aniso_U_33
_atom_site_aniso_U_23
_atom_site_aniso_U_13
_atom_site_aniso_U_12
Ga1 0.0176(2) 0.0164(2) 0.01413(19) 0.00360(14) 0.00756(15) 0.00657(15)
C1 0.056(3) 0.031(2) 0.035(2) 0.0040(19) 0.003(2) 0.028(2)
C2 0.038(2) 0.025(2) 0.0204(19) 0.0021(16) -0.0018(17) 0.0189(18)
C3 0.036(2) 0.023(2) 0.0200(19) 0.0084(16) 0.0031(17) 0.0140(18)
C4 0.0243(19) 0.0225(19) 0.0184(18) 0.0063(15) 0.0052(15) 0.0113(16)
C5 0.034(2) 0.034(2) 0.030(2) 0.0160(18) 0.0161(18) 0.0180(19)
C6 0.0221(18) 0.0190(18) 0.0166(17) 0.0056(14) 0.0033(14) 0.0109(15)
C7 0.028(2) 0.025(2) 0.0212(19) 0.0053(15) 0.0066(16) 0.0153(17)
C8 0.037(2) 0.045(3) 0.042(3) 0.018(2) 0.022(2) 0.025(2)
C9 0.034(2) 0.035(2) 0.029(2) 0.0035(17) 0.0092(18) 0.0236(19)
C10 0.0195(18) 0.0203(18) 0.0207(18) 0.0066(14) 0.0090(15) 0.0099(15)
C11 0.0170(17) 0.0221(18) 0.0153(17) 0.0069(14) 0.0078(14) 0.0110(15)
C12 0.0187(18) 0.0197(18) 0.0199(18) 0.0064(14) 0.0091(14) 0.0103(15)
C13 0.029(2) 0.0167(18) 0.0230(19) 0.0012(15) 0.0071(16) 0.0096(16)
C14 0.036(2) 0.025(2) 0.0174(19) -0.0007(16) 0.0055(17) 0.0129(18)
C15 0.028(2) 0.024(2) 0.0188(18) 0.0072(15) 0.0057(15) 0.0145(16)
C16 0.0253(19) 0.0155(17) 0.0199(18) 0.0058(14) 0.0107(15) 0.0117(15)
C17 0.0235(19) 0.0229(19) 0.0195(18) 0.0058(15) 0.0088(15) 0.0139(16)
C18 0.029(2) 0.043(2) 0.028(2) 0.0198(19) 0.0154(18) 0.0176(19)
C19 0.029(2) 0.033(2) 0.029(2) 0.0168(17) 0.0125(17) 0.0203(18)
C20 0.041(2) 0.032(2) 0.033(2) 0.0186(18) 0.0201(19) 0.0180(19)
C21 0.059(3) 0.058(3) 0.061(3) 0.045(3) 0.030(3) 0.025(3)
C22 0.028(2) 0.026(2) 0.032(2) 0.0085(17) 0.0173(18) 0.0066(17)
C23 0.0218(19) 0.0192(18) 0.0231(19) 0.0025(15) 0.0078(15) 0.0068(15)
C24 0.023(2) 0.031(2) 0.035(2) 0.0076(18) 0.0104(17) 0.0086(17)
C25 0.049(3) 0.035(2) 0.027(2) -0.0022(19) 0.014(2) 0.016(2)
C26 0.034(2) 0.0178(19) 0.026(2) 0.0026(16) 0.0127(17) 0.0067(17)
C27 0.027(2) 0.027(2) 0.023(2) 0.0050(16) 0.0058(16) 0.0077(17)
C28 0.025(2) 0.023(2) 0.0242(19) 0.0048(16) 0.0096(16) 0.0082(16)
C29 0.034(2) 0.050(3) 0.028(2) 0.005(2) 0.0065(19) 0.024(2)
C30 0.0209(18) 0.0164(18) 0.0237(19) 0.0053(15) 0.0097(15) 0.0046(15)
C31 0.026(2) 0.0202(19) 0.025(2) 0.0034(15) 0.0067(16) 0.0078(16)
C32 0.040(2) 0.040(3) 0.029(2) 0.0067(19) 0.0048(19) 0.024(2)
C33 0.030(2) 0.0198(19) 0.033(2) 0.0027(16) 0.0109(18) 0.0121(17)
C34 0.0200(18) 0.0200(18) 0.0165(17) 0.0022(14) 0.0054(14) 0.0061(15)
C35 0.030(2) 0.0200(19) 0.027(2) 0.0045(16) 0.0122(17) 0.0035(17)
C36 0.038(2) 0.029(2) 0.032(2) 0.0107(18) 0.0231(19) 0.0072(19)
C37 0.033(2) 0.029(2) 0.026(2) 0.0072(17) 0.0199(18) 0.0108(18)
C38 0.0171(17) 0.026(2) 0.0163(17) 0.0026(15) 0.0064(14) 0.0065(15)
C39 0.0174(17) 0.0237(19) 0.0144(17) 0.0055(14) 0.0060(14) 0.0089(15)
C40 0.0208(18) 0.0244(19) 0.0211(18) 0.0062(15) 0.0147(15) 0.0101(15)
C41 0.0205(19) 0.032(2) 0.0243(19) 0.0073(16) 0.0140(16) 0.0111(17)
C42 0.033(2) 0.042(3) 0.026(2) 0.0072(19) 0.0070(18) 0.020(2)
C43 0.0214(19) 0.036(2) 0.027(2) 0.0123(17) 0.0103(16) 0.0179(17)
C44 0.028(2) 0.031(2) 0.030(2) 0.0082(17) 0.0151(18) 0.0169(18)
C45 0.046(3) 0.038(3) 0.044(3) 0.007(2) 0.011(2) 0.028(2)
C46 0.027(2) 0.027(2) 0.0233(19) 0.0005(16) 0.0107(16) 0.0125(17)
C47 0.0229(19) 0.028(2) 0.0222(19) 0.0061(15) 0.0145(16) 0.0124(16)
C48 0.035(2) 0.037(2) 0.0201(19) 0.0027(17) 0.0104(17) 0.0211(19)
C49 0.0245(19) 0.025(2) 0.0175(18) 0.0043(15) 0.0117(15) 0.0068(16)
C50 0.050(3) 0.028(2) 0.044(3) 0.0084(19) 0.034(2) 0.015(2)
C51 0.035(2) 0.062(3) 0.023(2) 0.013(2) 0.0097(19) 0.014(2)
C52 0.035(2) 0.025(2) 0.027(2) 0.0046(16) 0.0205(18) 0.0109(18)
C53 0.075(5) 0.097(6) 0.078(5) 0.001(4) 0.026(4) 0.011(4)
C54 0.059(4) 0.113(7) 0.070(5) -0.004(4) 0.001(4) 0.000(4)
C55 0.042(3) 0.108(5) 0.032(3) 0.000(3) 0.015(2) 0.004(3)

loop_
_geom_bond_atom_site_label_1
_geom_bond_atom_site_label_2
_geom_bond_distance
_geom_bond_site_symmetry_2
_geom_bond_publ_flag
Ga1 C49 2.016(4) . ?
Ga1 C11 2.020(4) . ?
Ga1 C39 2.039(3) . ?
C1 C2 1.505(5) . ?
C2 C3 1.383(6) . ?
C2 C9 1.384(6) . ?
C3 C4 1.389(5) . ?
C4 C6 1.405(5) . ?
C4 C5 1.504(5) . ?
C6 C7 1.410(5) . ?
C6 C10 1.504(5) . ?
C7 C9 1.387(5) . ?
C7 C8 1.510(6) . ?
C10 C15 1.393(5) . ?
C10 C11 1.411(5) . ?
C11 C12 1.408(5) . ?
C12 C13 1.400(5) . ?
C12 C16 1.509(5) . ?
C13 C14 1.372(5) . ?
C14 C15 1.381(5) . ?
C16 C17 1.390(5) . ?
C16 C23 1.409(5) . ?
C17 C19 1.402(5) . ?
C17 C18 1.493(5) . ?
C19 C20 1.375(6) . ?
C20 C22 1.390(6) . ?
C20 C21 1.516(6) . ?
C22 C23 1.380(5) . ?
C23 C24 1.515(5) . ?
C25 C26 1.510(5) . ?
C26 C27 1.375(6) . ?
C26 C33 1.378(6) . ?
C27 C28 1.394(5) . ?
C28 C30 1.394(5) . ?
C28 C29 1.511(6) . ?
C30 C31 1.399(5) . ?
C30 C34 1.515(5) . ?
C31 C33 1.400(5) . ?
C31 C32 1.491(5) . ?
C34 C35 1.395(5) . ?
C34 C39 1.414(5) . ?
C35 C36 1.383(6) . ?
C36 C37 1.373(6) . ?
C37 C38 1.388(5) . ?
C38 C39 1.433(5) . ?
C38 C40 1.501(5) . ?
C40 C47 1.403(5) . ?
C40 C41 1.413(5) . ?
C41 C43 1.389(6) . ?
C41 C42 1.497(5) . ?
C43 C44 1.387(6) . ?
C44 C46 1.377(6) . ?
C44 C45 1.504(6) . ?
C46 C47 1.396(5) . ?
C47 C48 1.497(5) . ?
C49 C51 1.527(6) . ?
C49 C52 1.528(5) . ?
C49 C50 1.533(6) . ?
C53 C54 1.507(10) . ?
C54 C55 1.486(11) . ?
C55 C55 1.505(13) 2_774 ?
